data_1573012
loop_
_publ_author_name
'Anitha, Mandala'
'Chin, To-Jen'
'Liu, Guan-Cheng'
'Hsieh, Chi-Tien'
'Wang, Kuan-Hua'
'Li, Shu-Li'
'Cheng, Mu-Jeng'
'Farrell, Jeffrey M.'

_publ_section_title
;
 Metal-free alkyne annulation enabling &#x3c0;-extension of boron-doped
 polycyclic aromatic hydrocarbons.
;
_journal_issue 39
_journal_name_full 'Chemical science'
_journal_page_first 16210
_journal_page_last 16215
_journal_paper_doi 10.1039/d4sc03781b
_journal_volume 15
_journal_year 2024
_chemical_formula_sum 'C42 H24 B2 F2'
_chemical_formula_weight 588.23
_space_group_crystal_system orthorhombic
_space_group_IT_number 61
_space_group_name_Hall '-P 2ac 2ab'
_space_group_name_H-M_alt 'P b c a'
_atom_sites_solution_hydrogens geom
_audit_creation_method SHELXL-2019/3
_audit_update_record
;
2024-03-20 deposited with the CCDC.	2024-09-09 downloaded from the CCDC.
;
_cell_angle_alpha 90
_cell_angle_beta 90
_cell_angle_gamma 90
_cell_formula_units_Z 4
_cell_length_a 8.1524(2)
_cell_length_b 8.4349(2)
_cell_length_c 40.5242(11)
_cell_measurement_reflns_used 9422
_cell_measurement_temperature 100(2)
_cell_measurement_theta_max 72.02
_cell_measurement_theta_min 2.18
_cell_volume 2786.63(12)
_computing_cell_refinement 'SAINT V8.40B (Bruker AXS LLC, 2019)'
_computing_data_collection 'Bruker APEX4'
_computing_data_reduction 'SAINT V8.40B (Bruker AXS LLC, 2019)'
_computing_molecular_graphics 'Bruker SHELXTL'
_computing_publication_material 'Bruker SHELXTL'
_computing_structure_refinement 'SHELXL-2019/2 (Sheldrick, 2019)'
_computing_structure_solution 'SHELXT 2018/2 (Sheldrick, 2018)'
_diffrn_ambient_temperature 100(2)
_diffrn_measured_fraction_theta_full 0.996
_diffrn_measured_fraction_theta_max 0.992
_diffrn_measurement_device_type 'Bruker AXS D8 VENTURE, PhotonIII_C28'
_diffrn_measurement_method '\w and \f scans'
_diffrn_radiation_type CuK\a
_diffrn_radiation_wavelength 1.54178
_diffrn_reflns_av_R_equivalents 0.0665
_diffrn_reflns_av_unetI/netI 0.0355
_diffrn_reflns_Laue_measured_fraction_full 0.996
_diffrn_reflns_Laue_measured_fraction_max 0.992
_diffrn_reflns_limit_h_max 9
_diffrn_reflns_limit_h_min -8
_diffrn_reflns_limit_k_max 10
_diffrn_reflns_limit_k_min -10
_diffrn_reflns_limit_l_max 48
_diffrn_reflns_limit_l_min -50
_diffrn_reflns_number 24293
_diffrn_reflns_point_group_measured_fraction_full 0.996
_diffrn_reflns_point_group_measured_fraction_max 0.992
_diffrn_reflns_theta_full 67.679
_diffrn_reflns_theta_max 72.118
_diffrn_reflns_theta_min 2.180
_diffrn_source 'I-mu-S microfocus sealed tube'
_exptl_absorpt_coefficient_mu 0.699
_exptl_absorpt_correction_T_max 1.0000
_exptl_absorpt_correction_T_min 0.8346
_exptl_absorpt_correction_type multi-scan
_exptl_absorpt_process_details
; 
SADABS 2016/2: Krause, L., Herbst-Irmer, R., Sheldrick, G. M., Stalke, D. (2015). 
"Comparison of silver and molybdenum microfocus X-ray sources for 
single-crystal structure determination" 
J. Appl. Cryst. 48, 3-10. 
doi:10.1107/S1600576714022985 
;
_exptl_crystal_colour black
_exptl_crystal_density_diffrn 1.402
_exptl_crystal_description block
_exptl_crystal_F_000 1216
_exptl_crystal_size_max 0.070
_exptl_crystal_size_mid 0.060
_exptl_crystal_size_min 0.040
_refine_diff_density_max 0.313
_refine_diff_density_min -0.214
_refine_diff_density_rms 0.056
_refine_ls_extinction_method none
_refine_ls_goodness_of_fit_ref 1.106
_refine_ls_hydrogen_treatment constr
_refine_ls_matrix_type full
_refine_ls_number_parameters 208
_refine_ls_number_reflns 2723
_refine_ls_number_restraints 0
_refine_ls_restrained_S_all 1.106
_refine_ls_R_factor_all 0.0587
_refine_ls_R_factor_gt 0.0524
_refine_ls_shift/su_max 0.001
_refine_ls_shift/su_mean 0.000
_refine_ls_structure_factor_coef Fsqd
_refine_ls_weighting_details 'w=1/[\s^2^(Fo^2^)+(0.0737P)^2^+2.8218P] where P=(Fo^2^+2Fc^2^)/3'
_refine_ls_weighting_scheme calc
_refine_ls_wR_factor_gt 0.1507
_refine_ls_wR_factor_ref 0.1550
_reflns_Friedel_coverage 0.000
_reflns_number_gt 2393
_reflns_number_total 2723
_reflns_threshold_expression 'I > 2\s(I)'
_cod_data_source_file d4sc03781b2.cif
_cod_data_source_block ic22216
_cod_depositor_comments
;
The following automatic conversions were performed:

data item '_exptl_absorpt_correction_type' value 'Multi-Scan' was
changed to 'multi-scan' in accordance with the
/home/data/users/saulius/crontab/automatic-downloads/current/RSC/lib/dictionaries/cif_core.dic
dictionary named 'cif_core.dic' version 2.4.2 last updated on
2011-04-26.

Automatic conversion script
Id: cif_fix_values 8170 2020-07-09 18:12:32Z antanas 
;
_cod_database_code 1573012
_shelx_shelxl_version_number 2019/3
_shelx_space_group_comment
; 
The symmetry employed for this shelxl refinement is uniquely defined 
by the following loop, which should always be used as a source of 
symmetry information in preference to the above space-group names. 
They are only intended as comments. 
;
_shelx_estimated_absorpt_t_min 0.953
_shelx_estimated_absorpt_t_max 0.973

loop_
_space_group_symop_operation_xyz
'x, y, z'
'-x+1/2, -y, z+1/2'
'-x, y+1/2, -z+1/2'
'x+1/2, -y+1/2, -z'
'-x, -y, -z'
'x-1/2, y, -z-1/2'
'x, -y-1/2, z-1/2'
'-x-1/2, y-1/2, z'

loop_
_atom_site_label
_atom_site_type_symbol
_atom_site_fract_x
_atom_site_fract_y
_atom_site_fract_z
_atom_site_U_iso_or_equiv
_atom_site_adp_type
_atom_site_occupancy
_atom_site_site_symmetry_order
_atom_site_calc_flag
_atom_site_refinement_flags_posn
_atom_site_refinement_flags_adp
_atom_site_refinement_flags_occupancy
_atom_site_disorder_assembly
_atom_site_disorder_group
F1 F 0.38583(17) 0.98984(18) 0.76749(3) 0.0344(4) Uani 1 1 d . . . . .
C1 C 0.3959(3) 0.9469(3) 0.73520(5) 0.0242(5) Uani 1 1 d . . . . .
C2 C 0.5159(3) 1.0152(3) 0.71605(5) 0.0236(5) Uani 1 1 d . . . . .
H2 H 0.587994 1.092541 0.725011 0.028 Uiso 1 1 calc R U . . .
C3 C 0.5291(2) 0.9686(2) 0.68340(5) 0.0210(4) Uani 1 1 d . . . . .
H3 H 0.610319 1.015711 0.669754 0.025 Uiso 1 1 calc R U . . .
C4 C 0.4248(2) 0.8531(2) 0.67015(5) 0.0201(4) Uani 1 1 d . . . . .
C5 C 0.3038(3) 0.7882(2) 0.69054(5) 0.0225(5) Uani 1 1 d . . . . .
H5 H 0.230783 0.711070 0.681834 0.027 Uiso 1 1 calc R U . . .
C6 C 0.2886(3) 0.8342(3) 0.72317(5) 0.0241(5) Uani 1 1 d . . . . .
H6 H 0.206412 0.789384 0.736934 0.029 Uiso 1 1 calc R U . . .
C7 C 0.4234(3) 0.9175(2) 0.61101(5) 0.0208(4) Uani 1 1 d . . . . .
H7 H 0.380857 1.018851 0.616649 0.025 Uiso 1 1 calc R U . . .
C8 C 0.4467(2) 0.8069(2) 0.63491(5) 0.0191(4) Uani 1 1 d . . . . .
C9 C 0.5034(2) 0.6433(2) 0.62759(5) 0.0189(4) Uani 1 1 d . . . . .
C10 C 0.5233(3) 0.5341(2) 0.65336(5) 0.0210(4) Uani 1 1 d . . . . .
H10 H 0.499867 0.566093 0.675339 0.025 Uiso 1 1 calc R U . . .
C11 C 0.5765(3) 0.3802(2) 0.64749(5) 0.0232(5) Uani 1 1 d . . . . .
H11 H 0.588557 0.307799 0.665291 0.028 Uiso 1 1 calc R U . . .
C12 C 0.6120(3) 0.3328(2) 0.61551(5) 0.0222(5) Uani 1 1 d . . . . .
H12 H 0.646873 0.227289 0.611275 0.027 Uiso 1 1 calc R U . . .
C13 C 0.5964(3) 0.4394(2) 0.58983(5) 0.0210(4) Uani 1 1 d . . . . .
H13 H 0.623004 0.406030 0.568094 0.025 Uiso 1 1 calc R U . . .
C14 C 0.5423(2) 0.5957(2) 0.59486(5) 0.0184(4) Uani 1 1 d . . . . .
C15 C 0.5302(2) 0.7115(2) 0.56770(5) 0.0180(4) Uani 1 1 d . . . . .
C16 C 0.5796(2) 0.6794(2) 0.53630(5) 0.0203(4) Uani 1 1 d . . . . .
H16 H 0.624463 0.577678 0.531887 0.024 Uiso 1 1 calc R U . . .
C17 C 0.5679(2) 0.7911(2) 0.50919(5) 0.0182(4) Uani 1 1 d . . . . .
C18 C 0.5053(2) 0.9487(2) 0.51378(5) 0.0176(4) Uani 1 1 d . . . . .
C19 C 0.6179(2) 0.7454(2) 0.47783(5) 0.0203(4) Uani 1 1 d . . . . .
H19 H 0.659398 0.641351 0.474599 0.024 Uiso 1 1 calc R U . . .
C20 C 0.6086(2) 0.8486(2) 0.45092(5) 0.0199(4) Uani 1 1 d . . . . .
H20 H 0.645412 0.813428 0.429919 0.024 Uiso 1 1 calc R U . . .
C21 C 0.5466(2) 1.0020(2) 0.45414(5) 0.0184(4) Uani 1 1 d . . . . .
B1 B 0.4651(3) 0.8798(3) 0.57510(6) 0.0189(5) Uani 1 1 d . . . . .

loop_
_atom_site_aniso_label
_atom_site_aniso_U_11
_atom_site_aniso_U_22
_atom_site_aniso_U_33
_atom_site_aniso_U_23
_atom_site_aniso_U_13
_atom_site_aniso_U_12
F1 0.0320(8) 0.0502(9) 0.0209(7) -0.0086(6) 0.0001(5) 0.0055(6)
C1 0.0239(11) 0.0293(11) 0.0193(10) -0.0017(8) -0.0012(8) 0.0077(9)
C2 0.0172(10) 0.0238(11) 0.0298(11) -0.0047(9) -0.0042(8) 0.0030(8)
C3 0.0173(10) 0.0188(10) 0.0269(11) 0.0017(8) 0.0013(8) 0.0023(8)
C4 0.0182(10) 0.0186(10) 0.0236(11) 0.0011(8) -0.0004(8) 0.0034(8)
C5 0.0212(11) 0.0205(10) 0.0256(10) 0.0005(8) 0.0007(8) 0.0004(8)
C6 0.0205(11) 0.0273(11) 0.0247(10) 0.0032(8) 0.0036(8) 0.0025(8)
C7 0.0209(10) 0.0170(10) 0.0245(11) -0.0014(8) 0.0016(8) 0.0016(8)
C8 0.0151(10) 0.0195(10) 0.0228(10) -0.0014(8) 0.0007(7) -0.0018(7)
C9 0.0150(10) 0.0190(10) 0.0227(10) -0.0003(8) -0.0009(7) -0.0033(7)
C10 0.0180(10) 0.0222(10) 0.0228(10) -0.0002(8) 0.0011(8) 0.0013(8)
C11 0.0236(11) 0.0195(10) 0.0264(11) 0.0042(8) -0.0014(8) -0.0007(8)
C12 0.0198(11) 0.0156(10) 0.0312(11) -0.0001(8) -0.0007(8) 0.0019(7)
C13 0.0204(10) 0.0193(10) 0.0232(10) -0.0022(8) 0.0003(8) -0.0011(8)
C14 0.0151(10) 0.0171(10) 0.0229(10) 0.0010(8) -0.0011(7) -0.0020(7)
C15 0.0140(9) 0.0174(10) 0.0226(10) 0.0001(8) -0.0017(7) -0.0011(7)
C16 0.0197(10) 0.0156(9) 0.0257(10) -0.0007(8) -0.0017(8) 0.0010(7)
C17 0.0139(10) 0.0175(10) 0.0232(10) -0.0008(7) -0.0005(8) -0.0013(7)
C18 0.0129(9) 0.0176(10) 0.0223(10) -0.0011(8) 0.0001(7) -0.0012(7)
C19 0.0199(10) 0.0150(9) 0.0259(11) -0.0016(8) 0.0005(8) 0.0022(7)
C20 0.0185(10) 0.0213(10) 0.0197(10) -0.0027(8) 0.0013(7) 0.0017(8)
C21 0.0154(10) 0.0176(10) 0.0222(10) -0.0013(8) -0.0006(7) -0.0011(7)
B1 0.0150(11) 0.0176(11) 0.0242(12) -0.0004(9) -0.0002(8) -0.0016(8)

loop_
_atom_type_symbol
_atom_type_description
_atom_type_scat_dispersion_real
_atom_type_scat_dispersion_imag
_atom_type_scat_source
C C 0.0181 0.0091 'International Tables Vol C Tables 4.2.6.8 and 6.1.1.4'
H H 0.0000 0.0000 'International Tables Vol C Tables 4.2.6.8 and 6.1.1.4'
B B 0.0090 0.0039 'International Tables Vol C Tables 4.2.6.8 and 6.1.1.4'
F F 0.0727 0.0534 'International Tables Vol C Tables 4.2.6.8 and 6.1.1.4'

loop_
_geom_angle_atom_site_label_1
_geom_angle_atom_site_label_2
_geom_angle_atom_site_label_3
_geom_angle
_geom_angle_site_symmetry_1
_geom_angle_site_symmetry_3
_geom_angle_publ_flag
F1 C1 C2 118.3(2) . . ?
F1 C1 C6 119.0(2) . . ?
C2 C1 C6 122.7(2) . . ?
C1 C2 C3 118.4(2) . . ?
C2 C3 C4 121.1(2) . . ?
C5 C4 C3 118.31(19) . . ?
C5 C4 C8 123.26(19) . . ?
C3 C4 C8 118.43(18) . . ?
C6 C5 C4 121.2(2) . . ?
C1 C6 C5 118.3(2) . . ?
C8 C7 B1 120.34(18) . . ?
C7 C8 C9 122.63(18) . . ?
C7 C8 C4 119.14(18) . . ?
C9 C8 C4 118.12(17) . . ?
C10 C9 C14 118.89(18) . . ?
C10 C9 C8 119.84(18) . . ?
C14 C9 C8 121.25(18) . . ?
C11 C10 C9 121.51(19) . . ?
C12 C11 C10 119.62(19) . . ?
C13 C12 C11 119.82(19) . . ?
C12 C13 C14 122.04(19) . . ?
C13 C14 C9 118.09(18) . . ?
C13 C14 C15 122.29(18) . . ?
C9 C14 C15 119.58(17) . . ?
C16 C15 C14 123.08(18) . . ?
C16 C15 B1 117.75(18) . . ?
C14 C15 B1 119.12(17) . . ?
C15 C16 C17 124.02(19) . . ?
C19 C17 C18 118.65(18) . . ?
C19 C17 C16 119.59(18) . . ?
C18 C17 C16 121.76(18) . . ?
C18 C18 C21 121.5(2) 5_676 5_676 ?
C18 C18 C17 119.0(2) 5_676 . ?
C21 C18 C17 119.51(18) 5_676 . ?
C17 C19 C20 121.70(18) . . ?
C21 C20 C19 121.62(18) . . ?
C20 C21 C18 117.53(18) . 5_676 ?
C20 C21 B1 123.15(18) . 5_676 ?
C18 C21 B1 119.32(18) 5_676 5_676 ?
C7 B1 C15 116.92(18) . . ?
C7 B1 C21 125.46(19) . 5_676 ?
C15 B1 C21 117.58(18) . 5_676 ?

loop_
_geom_bond_atom_site_label_1
_geom_bond_atom_site_label_2
_geom_bond_distance
_geom_bond_site_symmetry_2
_geom_bond_publ_flag
F1 C1 1.360(2) . ?
C1 C2 1.376(3) . ?
C1 C6 1.381(3) . ?
C2 C3 1.385(3) . ?
C3 C4 1.400(3) . ?
C4 C5 1.398(3) . ?
C4 C8 1.491(3) . ?
C5 C6 1.383(3) . ?
C7 C8 1.358(3) . ?
C7 B1 1.528(3) . ?
C8 C9 1.485(3) . ?
C9 C10 1.402(3) . ?
C9 C14 1.422(3) . ?
C10 C11 1.390(3) . ?
C11 C12 1.387(3) . ?
C12 C13 1.381(3) . ?
C13 C14 1.404(3) . ?
C14 C15 1.475(3) . ?
C15 C16 1.362(3) . ?
C15 B1 1.545(3) . ?
C16 C17 1.450(3) . ?
C17 C19 1.389(3) . ?
C17 C18 1.436(3) . ?
C18 C18 1.416(4) 5_676 ?
C18 C21 1.429(3) 5_676 ?
C19 C20 1.397(3) . ?
C20 C21 1.395(3) . ?
C21 B1 1.551(3) 5_676 ?
